data_1537202
loop_
_publ_author_name
'Furuseth, S.'
'Kjekshus, A.'
'Selte, K.'

_publ_section_title
;
 Redetermined crystal structures of Ni Te2, Pd Te2, Pt S2, Pt Se2, and Pt
 Te2
;
_journal_name_full 'Acta Chemica Scandinavica (1-27,1973-42,1988)'
_journal_page_first 257
_journal_page_last 258
_journal_volume 19
_journal_year 1965
_chemical_formula_sum 'Pt Se2'
_space_group_IT_number 164
_symmetry_space_group_name_Hall '-P 3 2"'
_symmetry_space_group_name_H-M 'P -3 m 1'
_cell_angle_alpha 90
_cell_angle_beta 90
_cell_angle_gamma 120
_cell_formula_units_Z 1
_cell_length_a 3.7278
_cell_length_b 3.7278
_cell_length_c 5.0313
_cell_volume 60.550
_citation_journal_id_ASTM ACSAA4
_cod_data_source_file Furuseth_ACSAA4_1965_1512.cif
_cod_data_source_block Pt1Se2
_cod_original_cell_volume 60.55026
_cod_original_formula_sum 'Pt1 Se2'
_cod_database_code 1537202

loop_
_symmetry_equiv_pos_as_xyz
x,y,z
-y,x-y,z
-x+y,-x,z
y,x,-z
-x,-x+y,-z
x-y,-y,-z
-x,-y,-z
y,-x+y,-z
x-y,x,-z
-y,-x,z
x,x-y,z
-x+y,y,z

loop_
_atom_site_label
_atom_site_type_symbol
_atom_site_fract_x
_atom_site_fract_y
_atom_site_fract_z
_atom_site_occupancy
_atom_site_U_iso_or_equiv
Se1 Se-2 0.3333 0.6667 0.255 1 0.0
Pt1 Pt+4 0 0 0 1 0.0
